data_4132757
loop_
_publ_author_name
'Oki, Kosuke'
'Takase, Masayoshi'
'Mori, Shigeki'
'Shiotari, Akitoshi'
'Sugimoto, Yoshiaki'
'Ohara, Keishi'
'Okujima, Tetsuo'
'Uno, Hidemitsu'

_publ_section_title
;
 Synthesis, Structures, and Properties of Core-Expanded Azacoronene
 Analogue: A Twisted \p-System with Two N-Doped Heptagons.
;
_journal_issue 33
_journal_name_full 'Journal of the American Chemical Society'
_journal_page_first 10430
_journal_page_last 10434
_journal_paper_doi 10.1021/jacs.8b06079
_journal_volume 140
_journal_year 2018
_chemical_formula_moiety 'C74 H96 N8'
_chemical_formula_sum 'C74 H96 N8'
_chemical_formula_weight 1097.63
_space_group_crystal_system monoclinic
_space_group_IT_number 14
_space_group_name_Hall '-P 2yn'
_space_group_name_H-M_alt 'P 1 21/n 1'
_atom_sites_solution_hydrogens geom
_atom_sites_solution_primary direct
_atom_sites_solution_secondary difmap
_cell_angle_alpha 90.0000
_cell_angle_beta 93.950(7)
_cell_angle_gamma 90.0000
_cell_formula_units_Z 4
_cell_length_a 21.3574(4)
_cell_length_b 13.0173(2)
_cell_length_c 23.8200(5)
_cell_measurement_reflns_used 52994
_cell_measurement_temperature 100
_cell_measurement_theta_max 68.20
_cell_measurement_theta_min 3.40
_cell_volume 6606.6(2)
_computing_cell_refinement 'RAPID AUTO'
_computing_data_collection 'RAPID AUTO (Rigaku, ????)'
_computing_data_reduction 'RAPID AUTO'
_computing_molecular_graphics 'CrystalStructure 4.2'
_computing_publication_material 'CrystalStructure 4.2 (Rigaku, 2017)'
_computing_structure_refinement 'SHELXL Version 2018/3 (Sheldrick, 2008)'
_computing_structure_solution 'SIR2011 (Burla, et al., 2012)'
_diffrn_ambient_temperature 100
_diffrn_detector_area_resol_mean 10.000
_diffrn_measured_fraction_theta_full 0.999
_diffrn_measured_fraction_theta_max 0.999
_diffrn_measurement_device_type 'Rigaku R-AXIS RAPID'
_diffrn_measurement_method \w
_diffrn_radiation_type 'Cu K\a'
_diffrn_radiation_wavelength 1.54187
_diffrn_reflns_av_R_equivalents 0.0643
_diffrn_reflns_av_unetI/netI 0.0616
_diffrn_reflns_Laue_measured_fraction_full 0.999
_diffrn_reflns_Laue_measured_fraction_max 0.999
_diffrn_reflns_limit_h_max 25
_diffrn_reflns_limit_h_min -25
_diffrn_reflns_limit_k_max 15
_diffrn_reflns_limit_k_min -15
_diffrn_reflns_limit_l_max 28
_diffrn_reflns_limit_l_min -28
_diffrn_reflns_number 75034
_diffrn_reflns_point_group_measured_fraction_full 0.999
_diffrn_reflns_point_group_measured_fraction_max 0.999
_diffrn_reflns_theta_full 67.687
_diffrn_reflns_theta_max 68.205
_diffrn_reflns_theta_min 3.720
_diffrn_standards_number 0
_exptl_absorpt_coefficient_mu 0.491
_exptl_absorpt_correction_T_max 0.962
_exptl_absorpt_correction_T_min 0.622
_exptl_absorpt_correction_type multi-scan
_exptl_absorpt_process_details 'ABSCOR (Rigaku, 1995)'
_exptl_crystal_colour yellow
_exptl_crystal_density_diffrn 1.103
_exptl_crystal_density_method 'not measured'
_exptl_crystal_description block
_exptl_crystal_F_000 2384.00
_exptl_crystal_size_max 0.230
_exptl_crystal_size_mid 0.200
_exptl_crystal_size_min 0.080
_refine_diff_density_max 0.44
_refine_diff_density_min -0.25
_refine_ls_extinction_method none
_refine_ls_goodness_of_fit_ref 1.015
_refine_ls_hydrogen_treatment mixed
_refine_ls_number_parameters 783
_refine_ls_number_reflns 12073
_refine_ls_number_restraints 6
_refine_ls_R_factor_all 0.1140
_refine_ls_R_factor_gt 0.0810
_refine_ls_shift/su_max 0.000
_refine_ls_structure_factor_coef Fsqd
_refine_ls_weighting_details 'w = 1/[\s^2^(Fo^2^)+(0.1200P)^2^] where P=(Fo^2^+2Fc^2^)/3'
_refine_ls_weighting_scheme calc
_refine_ls_wR_factor_gt 0.2102
_refine_ls_wR_factor_ref 0.2302
_reflns_Friedel_coverage 0.000
_reflns_number_gt 6369
_reflns_number_total 12073
_reflns_threshold_expression F^2^>2.0\s(F^2^)
_cod_data_source_file ja8b06079_si_002.cif
_cod_data_source_block 20150826
_cod_database_code 4132757

loop_
_space_group_symop_id
_space_group_symop_operation_xyz
1 +X,+Y,+Z
2 1/2-X,1/2+Y,1/2-Z
3 -X,-Y,-Z
4 -1/2+X,-1/2-Y,-1/2+Z

loop_
_atom_site_label
_atom_site_type_symbol
_atom_site_fract_x
_atom_site_fract_y
_atom_site_fract_z
_atom_site_U_iso_or_equiv
_atom_site_adp_type
_atom_site_occupancy
_atom_site_site_symmetry_order
_atom_site_calc_flag
_atom_site_refinement_flags_posn
_atom_site_refinement_flags_adp
_atom_site_refinement_flags_occupancy
_atom_site_disorder_assembly
_atom_site_disorder_group
C36 C 1.15462(17) 0.7099(3) 0.76022(16) 0.1002(13) Uani 1 1 d . . . . .
C67 C 1.2165(6) 0.7740(8) 0.7560(5) 0.081(4) Uani 0.518(16) 1 d . . P A 1
H67A H 1.231215 0.770865 0.717553 0.097 Uiso 0.518(16) 1 calc R U P A 1
H67B H 1.209946 0.846790 0.766210 0.097 Uiso 0.518(16) 1 calc R U P A 1
C68 C 1.2635(5) 0.7216(8) 0.7988(4) 0.094(4) Uani 0.518(16) 1 d . . P A 1
H68A H 1.249899 0.731245 0.836854 0.141 Uiso 0.518(16) 1 calc R U P A 1
H68B H 1.305178 0.752063 0.796230 0.141 Uiso 0.518(16) 1 calc R U P A 1
H68C H 1.265409 0.647955 0.790383 0.141 Uiso 0.518(16) 1 calc R U P A 1
C67A C 1.2272(7) 0.7150(14) 0.7721(7) 0.123(6) Uani 0.482(16) 1 d . . P A 2
H67C H 1.239570 0.693380 0.811176 0.148 Uiso 0.482(16) 1 calc R U P A 2
H67D H 1.248616 0.670499 0.745744 0.148 Uiso 0.482(16) 1 calc R U P A 2
C68A C 1.2431(7) 0.8275(14) 0.7632(6) 0.162(6) Uani 0.482(16) 1 d . . P A 2
H68D H 1.231838 0.846472 0.723985 0.242 Uiso 0.482(16) 1 calc R U P A 2
H68E H 1.288138 0.838231 0.771704 0.242 Uiso 0.482(16) 1 calc R U P A 2
H68F H 1.219434 0.870321 0.788186 0.242 Uiso 0.482(16) 1 calc R U P A 2
N1 N 0.96549(11) 0.26694(16) 0.74405(9) 0.0568(6) Uani 1 1 d . . . . .
N2 N 0.84754(11) 0.19439(15) 0.70481(9) 0.0548(6) Uani 1 1 d . . . . .
N3 N 0.78011(10) 0.29582(15) 0.61784(9) 0.0526(6) Uani 1 1 d . . . . .
N4 N 0.82407(10) 0.46789(16) 0.56953(9) 0.0551(6) Uani 1 1 d . . . . .
N5 N 0.91679(10) 0.62014(15) 0.57182(8) 0.0508(5) Uani 1 1 d . . . . .
N6 N 1.02681(10) 0.69489(15) 0.62167(9) 0.0557(6) Uani 1 1 d . . . . .
N7 N 1.06789(11) 0.62746(16) 0.73082(9) 0.0594(6) Uani 1 1 d . . . . .
N8 N 1.01907(10) 0.45163(16) 0.77468(9) 0.0541(6) Uani 1 1 d . . . . .
C1 C 0.92712(13) 0.32831(19) 0.70644(11) 0.0505(7) Uani 1 1 d . . . . .
C2 C 0.87125(13) 0.28749(18) 0.68442(11) 0.0508(7) Uani 1 1 d . . . . .
C3 C 0.83684(12) 0.34052(18) 0.64066(11) 0.0489(6) Uani 1 1 d . . . . .
C4 C 0.85937(12) 0.42861(18) 0.61777(10) 0.0480(6) Uani 1 1 d . . . . .
C5 C 0.91678(12) 0.47481(18) 0.64038(10) 0.0473(6) Uani 1 1 d . . . . .
C6 C 0.94453(12) 0.56561(18) 0.61867(10) 0.0472(6) Uani 1 1 d . . . . .
C7 C 0.99793(13) 0.60855(19) 0.64537(11) 0.0521(7) Uani 1 1 d . . . . .
C8 C 1.02141(12) 0.57040(19) 0.69813(11) 0.0504(6) Uani 1 1 d . . . . .
C9 C 0.99770(12) 0.48149(19) 0.71932(10) 0.0498(6) Uani 1 1 d . . . . .
C10 C 0.94820(11) 0.42704(18) 0.68883(10) 0.0468(6) Uani 1 1 d . . . . .
C11 C 1.01965(15) 0.2195(2) 0.72831(13) 0.0706(9) Uani 1 1 d . . . . .
H11 H 1.040659 0.234484 0.695397 0.085 Uiso 1 1 calc R U . . .
C12 C 1.03775(17) 0.1481(2) 0.76762(15) 0.0805(9) Uani 1 1 d . . . . .
C13 C 0.99349(18) 0.1518(2) 0.80975(14) 0.0800(10) Uani 1 1 d . . . . .
C14 C 0.94922(15) 0.2240(2) 0.79348(12) 0.0678(8) Uani 1 1 d . . . . .
H14 H 0.913429 0.241338 0.813097 0.081 Uiso 1 1 calc R U . . .
C15 C 0.87523(14) 0.0995(2) 0.70534(12) 0.0631(8) Uani 1 1 d . . . . .
H15 H 0.916057 0.084347 0.694133 0.076 Uiso 1 1 calc R U . . .
C16 C 0.83351(15) 0.0301(2) 0.72494(12) 0.0632(8) Uani 1 1 d . . . . .
C17 C 0.77801(14) 0.0849(2) 0.73705(12) 0.0638(8) Uani 1 1 d . . . . .
C18 C 0.78786(14) 0.1852(2) 0.72465(12) 0.0591(7) Uani 1 1 d . . . . .
H18 H 0.759015 0.239773 0.728785 0.071 Uiso 1 1 calc R U . . .
C19 C 0.77409(15) 0.1975(2) 0.59635(11) 0.0604(8) Uani 1 1 d . . . . .
H19 H 0.807212 0.149221 0.594198 0.073 Uiso 1 1 calc R U . . .
C20 C 0.71323(15) 0.1812(2) 0.57884(12) 0.0648(8) Uani 1 1 d . . . . .
C21 C 0.67924(14) 0.2714(2) 0.59077(13) 0.0666(8) Uani 1 1 d . . . . .
C22 C 0.72172(13) 0.3410(2) 0.61414(11) 0.0580(7) Uani 1 1 d . . . . .
H22 H 0.712400 0.408762 0.625785 0.070 Uiso 1 1 calc R U . . .
C23 C 0.81244(14) 0.4125(2) 0.52076(12) 0.0631(8) Uani 1 1 d . . . . .
H23 H 0.831862 0.349270 0.512184 0.076 Uiso 1 1 calc R U . . .
C24 C 0.76927(15) 0.4619(2) 0.48722(13) 0.0711(9) Uani 1 1 d . . . . .
C25 C 0.75117(14) 0.5520(2) 0.51668(13) 0.0669(8) Uani 1 1 d . U . . .
C26 C 0.78597(13) 0.5527(2) 0.56772(13) 0.0630(8) Uani 1 1 d . U . . .
H26 H 0.783887 0.602989 0.596448 0.076 Uiso 1 1 calc R U . . .
C27 C 0.91331(12) 0.5929(2) 0.51583(11) 0.0573(7) Uani 1 1 d . . . . .
H27 H 0.925148 0.528541 0.500980 0.069 Uiso 1 1 calc R U . . .
C28 C 0.88961(13) 0.6755(2) 0.48526(11) 0.0579(7) Uani 1 1 d . . . . .
C29 C 0.87980(13) 0.7563(2) 0.52366(12) 0.0592(7) Uani 1 1 d . . . . .
C30 C 0.89707(13) 0.72166(19) 0.57576(12) 0.0558(7) Uani 1 1 d . . . . .
H30 H 0.895963 0.760135 0.609571 0.067 Uiso 1 1 calc R U . . .
C31 C 1.04033(13) 0.7031(2) 0.56592(12) 0.0588(7) Uani 1 1 d . . . . .
H31 H 1.037511 0.649104 0.539063 0.071 Uiso 1 1 calc R U . . .
C32 C 1.05840(13) 0.8016(2) 0.55578(12) 0.0625(8) Uani 1 1 d . . . . .
C33 C 1.05595(14) 0.8572(2) 0.60755(12) 0.0658(8) Uani 1 1 d . . . . .
C34 C 1.03645(14) 0.7897(2) 0.64660(12) 0.0641(8) Uani 1 1 d . . . . .
H34 H 1.030495 0.805468 0.684798 0.077 Uiso 1 1 calc R U . . .
C35 C 1.12822(15) 0.6484(3) 0.71811(14) 0.0841(10) Uani 1 1 d . . . . .
H35 H 1.148102 0.624773 0.686069 0.101 Uiso 1 1 calc R U . . .
C37 C 1.10919(16) 0.7267(3) 0.80009(13) 0.0753(9) Uani 1 1 d . . . . .
C38 C 1.05679(14) 0.6751(2) 0.78139(12) 0.0622(8) Uani 1 1 d . . . . .
H38 H 1.018764 0.671870 0.799791 0.075 Uiso 1 1 calc R U . . .
C39 C 1.08041(14) 0.4326(2) 0.79284(12) 0.0655(8) Uani 1 1 d . . . . .
H39 H 1.114208 0.423511 0.769390 0.079 Uiso 1 1 calc R U . . .
C40 C 1.08462(16) 0.4289(2) 0.84994(13) 0.0730(9) Uani 1 1 d . . . . .
C41 C 1.02338(15) 0.4495(2) 0.86836(12) 0.0664(8) Uani 1 1 d . . . . .
C42 C 0.98469(14) 0.4633(2) 0.82115(12) 0.0619(8) Uani 1 1 d . . . . .
H42 H 0.941129 0.478408 0.820357 0.074 Uiso 1 1 calc R U . . .
C43 C 1.09550(18) 0.0795(3) 0.76683(17) 0.1041(12) Uani 1 1 d D . . . .
H43A H 1.083119 0.006921 0.771615 0.125 Uiso 1 1 calc R U . . .
H43B H 1.114089 0.086079 0.730059 0.125 Uiso 1 1 calc R U . . .
C44 C 1.1414(2) 0.1080(4) 0.8113(2) 0.1422(17) Uani 1 1 d D . . . .
H44A H 1.122612 0.103016 0.847628 0.171 Uiso 1 1 calc R U . . .
H44B H 1.155160 0.178800 0.805469 0.171 Uiso 1 1 calc R U . . .
H44C H 1.177506 0.061686 0.811111 0.171 Uiso 1 1 calc R U . . .
C45 C 0.9936(2) 0.0846(3) 0.86198(16) 0.1087(13) Uani 1 1 d . U . . .
H45A H 1.007861 0.014788 0.852335 0.130 Uiso 1 1 calc R U . . .
H45B H 1.024342 0.112784 0.890999 0.130 Uiso 1 1 calc R U . . .
C46 C 0.9320(2) 0.0766(3) 0.88596(18) 0.1368(17) Uani 1 1 d . U . . .
H46A H 0.900411 0.054974 0.856570 0.164 Uiso 1 1 calc R U . . .
H46B H 0.920359 0.143621 0.900796 0.164 Uiso 1 1 calc R U . . .
H46C H 0.934381 0.025912 0.916445 0.164 Uiso 1 1 calc R U . . .
C47 C 0.84443(15) -0.0826(2) 0.73432(14) 0.0773(9) Uani 1 1 d . . . . .
H47A H 0.831210 -0.100966 0.772060 0.093 Uiso 1 1 calc R U . . .
H47B H 0.817476 -0.121316 0.706215 0.093 Uiso 1 1 calc R U . . .
C48 C 0.91073(17) -0.1159(2) 0.73031(16) 0.0951(11) Uani 1 1 d . . . . .
H48A H 0.937842 -0.078939 0.758396 0.114 Uiso 1 1 calc R U . . .
H48B H 0.923876 -0.100573 0.692588 0.114 Uiso 1 1 calc R U . . .
H48C H 0.914086 -0.189901 0.737305 0.114 Uiso 1 1 calc R U . . .
C49 C 0.71880(14) 0.0407(2) 0.75812(13) 0.0735(9) Uani 1 1 d . . . . .
H49A H 0.728267 0.012352 0.796340 0.088 Uiso 1 1 calc R U . . .
H49B H 0.704210 -0.016705 0.733249 0.088 Uiso 1 1 calc R U . . .
C50 C 0.66665(15) 0.1191(2) 0.76014(14) 0.0842(10) Uani 1 1 d . . . . .
H50A H 0.657521 0.148354 0.722553 0.101 Uiso 1 1 calc R U . . .
H50B H 0.679790 0.174002 0.786542 0.101 Uiso 1 1 calc R U . . .
H50C H 0.628889 0.085771 0.772632 0.101 Uiso 1 1 calc R U . . .
C51 C 0.68663(15) 0.0802(2) 0.55482(14) 0.0819(9) Uani 1 1 d . U . . .
H51A H 0.646314 0.093592 0.533015 0.098 Uiso 1 1 calc R U . . .
H51B H 0.716126 0.050592 0.528886 0.098 Uiso 1 1 calc R U . . .
C52 C 0.67616(19) 0.0037(3) 0.60128(17) 0.1110(13) Uani 1 1 d . U . . .
H52A H 0.646669 0.032594 0.626780 0.133 Uiso 1 1 calc R U . . .
H52B H 0.716222 -0.010962 0.622319 0.133 Uiso 1 1 calc R U . . .
H52C H 0.658831 -0.060079 0.584746 0.133 Uiso 1 1 calc R U . . .
C53 C 0.61082(15) 0.2934(3) 0.57614(17) 0.0889(11) Uani 1 1 d . . . . .
H53A H 0.595124 0.340078 0.604809 0.107 Uiso 1 1 calc R U . . .
H53B H 0.586883 0.228351 0.577306 0.107 Uiso 1 1 calc R U . . .
C54 C 0.59896(18) 0.3417(3) 0.51858(17) 0.1127(14) Uani 1 1 d . . . . .
H54A H 0.614179 0.295631 0.489954 0.135 Uiso 1 1 calc R U . . .
H54B H 0.621194 0.407440 0.517607 0.135 Uiso 1 1 calc R U . . .
H54C H 0.553840 0.353229 0.510923 0.135 Uiso 1 1 calc R U . . .
C55 C 0.74371(17) 0.4287(3) 0.42926(14) 0.0898(11) Uani 1 1 d . . . . .
H55A H 0.757141 0.478662 0.401129 0.108 Uiso 1 1 calc R U . . .
H55B H 0.697277 0.429433 0.427797 0.108 Uiso 1 1 calc R U . . .
C56 C 0.76604(18) 0.3210(3) 0.41370(15) 0.1057(13) Uani 1 1 d . . . . .
H56A H 0.751261 0.270787 0.440438 0.127 Uiso 1 1 calc R U . . .
H56B H 0.812003 0.319812 0.415139 0.127 Uiso 1 1 calc R U . . .
H56C H 0.749116 0.303659 0.375595 0.127 Uiso 1 1 calc R U . . .
C57 C 0.70573(16) 0.6321(3) 0.49440(16) 0.0940(11) Uani 1 1 d . U . . .
H57A H 0.664118 0.599614 0.486645 0.113 Uiso 1 1 calc R U . . .
H57B H 0.719627 0.658086 0.458229 0.113 Uiso 1 1 calc R U . . .
C58 C 0.69875(17) 0.7218(3) 0.53344(18) 0.1041(13) Uani 1 1 d . U . . .
H58A H 0.739253 0.756749 0.539930 0.125 Uiso 1 1 calc R U . . .
H58B H 0.684776 0.697082 0.569367 0.125 Uiso 1 1 calc R U . . .
H58C H 0.667696 0.769977 0.516414 0.125 Uiso 1 1 calc R U . . .
C59 C 0.87339(16) 0.6793(2) 0.42309(12) 0.0710(8) Uani 1 1 d . . . . .
H59A H 0.891308 0.742841 0.407876 0.085 Uiso 1 1 calc R U . . .
H59B H 0.827192 0.683400 0.416416 0.085 Uiso 1 1 calc R U . . .
C60 C 0.89670(16) 0.5885(2) 0.39119(12) 0.0808(9) Uani 1 1 d . . . . .
H60A H 0.879641 0.525066 0.406175 0.097 Uiso 1 1 calc R U . . .
H60B H 0.942646 0.586388 0.395417 0.097 Uiso 1 1 calc R U . . .
H60C H 0.882941 0.595115 0.351246 0.097 Uiso 1 1 calc R U . . .
C61 C 0.85516(15) 0.8624(2) 0.50888(12) 0.0696(8) Uani 1 1 d . . . . .
H61A H 0.813153 0.855786 0.488900 0.084 Uiso 1 1 calc R U . . .
H61B H 0.883276 0.895058 0.482765 0.084 Uiso 1 1 calc R U . . .
C62 C 0.85016(16) 0.9317(2) 0.55942(14) 0.0868(10) Uani 1 1 d . . . . .
H62A H 0.891739 0.940107 0.578965 0.104 Uiso 1 1 calc R U . . .
H62B H 0.821533 0.900828 0.585091 0.104 Uiso 1 1 calc R U . . .
H62C H 0.833974 0.998914 0.546914 0.104 Uiso 1 1 calc R U . . .
C63 C 1.07706(16) 0.8445(2) 0.50069(12) 0.0747(9) Uani 1 1 d . . . . .
H63A H 1.123205 0.839119 0.499614 0.090 Uiso 1 1 calc R U . . .
H63B H 1.065983 0.918300 0.498916 0.090 Uiso 1 1 calc R U . . .
C64 C 1.04662(16) 0.7914(2) 0.44939(13) 0.0772(9) Uani 1 1 d . . . . .
H64A H 1.060172 0.824580 0.415326 0.093 Uiso 1 1 calc R U . . .
H64B H 1.000875 0.796400 0.449917 0.093 Uiso 1 1 calc R U . . .
H64C H 1.059058 0.718974 0.449639 0.093 Uiso 1 1 calc R U . . .
C65 C 1.07314(18) 0.9680(3) 0.61763(17) 0.0772(9) Uani 1 1 d . U . . .
C66 C 1.14293(17) 0.9822(3) 0.62311(15) 0.0953(11) Uani 1 1 d . U . . .
H66A H 1.152744 1.055067 0.629135 0.114 Uiso 1 1 calc R U . . .
H66B H 1.160914 0.958646 0.588605 0.114 Uiso 1 1 calc R U . . .
H66C H 1.160772 0.942119 0.655171 0.114 Uiso 1 1 calc R U . . .
C69 C 1.11871(17) 0.7854(3) 0.85422(14) 0.0940(11) Uani 1 1 d . . . . .
H69A H 1.128738 0.857666 0.845494 0.113 Uiso 1 1 calc R U . . .
H69B H 1.155288 0.756223 0.876546 0.113 Uiso 1 1 calc R U . . .
C70 C 1.06275(17) 0.7838(3) 0.88952(15) 0.1006(12) Uani 1 1 d . . . . .
H70A H 1.055588 0.713490 0.902336 0.121 Uiso 1 1 calc R U . . .
H70B H 1.025557 0.808020 0.866963 0.121 Uiso 1 1 calc R U . . .
H70C H 1.070738 0.828809 0.922207 0.121 Uiso 1 1 calc R U . . .
C71 C 1.14528(19) 0.4130(3) 0.88641(15) 0.1052(13) Uani 1 1 d . . . . .
H71A H 1.136045 0.373391 0.920356 0.126 Uiso 1 1 calc R U . . .
H71B H 1.174729 0.371965 0.865167 0.126 Uiso 1 1 calc R U . . .
C72 C 1.1762(2) 0.5126(4) 0.90418(19) 0.1394(18) Uani 1 1 d . . . . .
H72A H 1.147698 0.552604 0.926205 0.167 Uiso 1 1 calc R U . . .
H72B H 1.185919 0.551698 0.870733 0.167 Uiso 1 1 calc R U . . .
H72C H 1.215015 0.498386 0.927189 0.167 Uiso 1 1 calc R U . . .
C73 C 1.00448(17) 0.4507(3) 0.92800(12) 0.0863(10) Uani 1 1 d . . . . .
H73A H 1.040954 0.472547 0.953062 0.104 Uiso 1 1 calc R U . . .
H73B H 0.970895 0.502354 0.931140 0.104 Uiso 1 1 calc R U . . .
C74 C 0.9819(2) 0.3506(3) 0.94779(15) 0.1054(12) Uani 1 1 d . . . . .
H74A H 1.013847 0.297933 0.942738 0.126 Uiso 1 1 calc R U . . .
H74B H 0.942998 0.331942 0.926023 0.126 Uiso 1 1 calc R U . . .
H74C H 0.974034 0.355599 0.987739 0.126 Uiso 1 1 calc R U . . .
H65A H 1.0473(14) 1.020(2) 0.5850(13) 0.100(10) Uiso 1 1 d . . . . .
H65B H 1.0469(14) 1.003(2) 0.6474(13) 0.081(10) Uiso 1 1 d . . . . .

loop_
_atom_site_aniso_label
_atom_site_aniso_U_11
_atom_site_aniso_U_22
_atom_site_aniso_U_33
_atom_site_aniso_U_23
_atom_site_aniso_U_13
_atom_site_aniso_U_12
C36 0.073(3) 0.144(3) 0.083(3) -0.032(2) 0.006(2) -0.043(2)
C67 0.087(8) 0.064(6) 0.089(7) -0.007(5) -0.009(5) -0.019(5)
C68 0.057(5) 0.141(8) 0.082(6) -0.006(5) -0.009(4) -0.016(5)
C67A 0.081(11) 0.199(16) 0.091(10) -0.023(10) 0.011(8) -0.055(11)
C68A 0.147(11) 0.177(15) 0.162(11) -0.023(10) 0.019(8) -0.093(10)
N1 0.0651(16) 0.0480(13) 0.0569(14) 0.0139(11) 0.0005(12) 0.0011(12)
N2 0.0609(15) 0.0407(12) 0.0632(15) 0.0047(10) 0.0069(12) -0.0019(11)
N3 0.0548(15) 0.0425(12) 0.0602(14) -0.0024(10) 0.0022(11) -0.0038(11)
N4 0.0647(15) 0.0449(12) 0.0547(14) 0.0037(11) -0.0029(11) -0.0016(11)
N5 0.0606(14) 0.0435(12) 0.0481(13) 0.0009(10) 0.0019(10) -0.0024(10)
N6 0.0690(16) 0.0428(12) 0.0555(14) 0.0011(10) 0.0054(12) -0.0112(11)
N7 0.0615(16) 0.0601(14) 0.0562(14) -0.0028(12) 0.0019(12) -0.0107(12)
N8 0.0548(14) 0.0574(14) 0.0499(14) 0.0029(11) 0.0024(11) 0.0021(11)
C1 0.0557(17) 0.0446(15) 0.0515(16) 0.0065(12) 0.0052(13) 0.0003(13)
C2 0.0589(18) 0.0371(14) 0.0570(16) 0.0022(12) 0.0078(13) -0.0042(12)
C3 0.0493(16) 0.0422(14) 0.0552(16) -0.0051(12) 0.0034(13) -0.0058(12)
C4 0.0542(16) 0.0383(14) 0.0512(15) 0.0008(11) 0.0006(13) -0.0011(12)
C5 0.0540(16) 0.0384(13) 0.0495(15) 0.0004(11) 0.0037(12) -0.0010(12)
C6 0.0545(16) 0.0386(14) 0.0483(15) 0.0014(11) 0.0017(12) -0.0026(12)
C7 0.0586(17) 0.0436(15) 0.0547(16) 0.0017(12) 0.0079(13) -0.0059(13)
C8 0.0523(17) 0.0491(15) 0.0490(15) -0.0017(12) -0.0013(13) -0.0062(13)
C9 0.0515(16) 0.0508(15) 0.0469(15) 0.0017(12) 0.0010(12) 0.0002(13)
C10 0.0498(16) 0.0427(14) 0.0484(15) -0.0004(11) 0.0061(12) 0.0011(12)
C11 0.070(2) 0.0629(19) 0.079(2) 0.0141(16) 0.0033(17) 0.0121(16)
C12 0.084(2) 0.070(2) 0.086(2) 0.0174(18) -0.002(2) 0.0151(19)
C13 0.110(3) 0.062(2) 0.067(2) 0.0183(17) 0.000(2) 0.0146(19)
C14 0.087(2) 0.0576(18) 0.0590(19) 0.0073(14) 0.0050(16) -0.0024(16)
C15 0.070(2) 0.0449(16) 0.075(2) 0.0040(14) 0.0063(15) 0.0038(15)
C16 0.082(2) 0.0387(15) 0.0690(19) 0.0054(13) 0.0036(16) -0.0029(15)
C17 0.066(2) 0.0529(17) 0.072(2) 0.0059(14) 0.0047(16) -0.0050(15)
C18 0.0625(19) 0.0488(16) 0.0663(18) 0.0034(13) 0.0073(15) -0.0064(14)
C19 0.074(2) 0.0458(16) 0.0616(18) -0.0058(13) 0.0057(15) -0.0029(14)
C20 0.070(2) 0.0567(18) 0.068(2) -0.0049(14) 0.0038(16) -0.0154(16)
C21 0.057(2) 0.0652(19) 0.078(2) -0.0053(16) 0.0043(16) -0.0082(16)
C22 0.0571(19) 0.0518(16) 0.0650(18) -0.0057(13) 0.0036(14) 0.0006(14)
C23 0.075(2) 0.0553(17) 0.0583(18) 0.0012(14) -0.0025(15) -0.0098(15)
C24 0.072(2) 0.074(2) 0.065(2) 0.0079(17) -0.0091(17) -0.0138(17)
C25 0.064(2) 0.0622(19) 0.072(2) 0.0117(16) -0.0124(16) -0.0024(15)
C26 0.0606(19) 0.0507(17) 0.077(2) 0.0077(14) 0.0035(15) -0.0013(14)
C27 0.0658(19) 0.0515(16) 0.0545(17) -0.0034(13) 0.0031(14) -0.0033(14)
C28 0.0642(19) 0.0573(17) 0.0520(17) 0.0094(13) 0.0017(14) -0.0001(14)
C29 0.0661(19) 0.0463(16) 0.0655(19) 0.0048(14) 0.0066(15) 0.0017(14)
C30 0.0640(19) 0.0385(14) 0.0654(19) 0.0016(13) 0.0090(14) -0.0033(13)
C31 0.070(2) 0.0519(16) 0.0553(18) -0.0004(13) 0.0084(14) -0.0044(14)
C32 0.070(2) 0.0549(17) 0.0638(19) 0.0031(14) 0.0122(15) -0.0108(15)
C33 0.080(2) 0.0508(17) 0.0670(19) -0.0001(15) 0.0099(16) -0.0195(16)
C34 0.082(2) 0.0519(17) 0.0588(18) -0.0025(14) 0.0066(15) -0.0107(15)
C35 0.057(2) 0.123(3) 0.074(2) -0.015(2) 0.0142(17) -0.022(2)
C37 0.075(2) 0.089(2) 0.062(2) -0.0106(17) 0.0021(17) -0.0232(19)
C38 0.066(2) 0.0641(18) 0.0564(18) -0.0052(14) 0.0013(15) -0.0080(15)
C39 0.062(2) 0.076(2) 0.0571(18) 0.0000(15) -0.0029(15) 0.0109(16)
C40 0.076(2) 0.079(2) 0.061(2) 0.0000(16) -0.0120(17) 0.0085(18)
C41 0.081(2) 0.0670(19) 0.0503(18) 0.0016(14) -0.0002(16) -0.0047(17)
C42 0.069(2) 0.0636(18) 0.0539(18) 0.0037(14) 0.0110(15) -0.0025(15)
C43 0.110(3) 0.098(3) 0.101(3) 0.002(2) -0.016(2) 0.030(2)
C44 0.134(4) 0.160(4) 0.128(4) -0.013(3) -0.029(3) 0.027(3)
C45 0.163(4) 0.088(3) 0.076(2) 0.028(2) 0.013(2) 0.017(3)
C46 0.211(5) 0.115(3) 0.088(3) 0.037(2) 0.036(3) -0.006(4)
C47 0.085(2) 0.0515(18) 0.096(2) 0.0089(16) 0.0136(19) 0.0053(17)
C48 0.099(3) 0.0518(19) 0.136(3) 0.0067(19) 0.019(2) 0.0096(19)
C49 0.080(2) 0.0563(18) 0.086(2) 0.0125(16) 0.0166(18) -0.0114(17)
C50 0.079(2) 0.077(2) 0.099(3) 0.0118(19) 0.0218(19) -0.0130(19)
C51 0.087(2) 0.071(2) 0.088(2) -0.0193(17) 0.0009(19) -0.0241(18)
C52 0.127(3) 0.071(2) 0.137(3) -0.015(2) 0.026(3) -0.037(2)
C53 0.061(2) 0.087(2) 0.117(3) -0.018(2) -0.010(2) -0.0072(18)
C54 0.093(3) 0.129(3) 0.111(3) -0.031(3) -0.031(2) 0.022(2)
C55 0.099(3) 0.099(3) 0.069(2) 0.0008(19) -0.0111(19) -0.019(2)
C56 0.117(3) 0.123(3) 0.075(2) -0.024(2) -0.007(2) -0.025(3)
C57 0.078(2) 0.090(3) 0.111(3) 0.030(2) -0.020(2) 0.006(2)
C58 0.085(3) 0.073(2) 0.153(4) 0.017(2) -0.002(2) 0.022(2)
C59 0.087(2) 0.0658(19) 0.0597(19) 0.0015(15) 0.0053(16) 0.0065(17)
C60 0.102(3) 0.079(2) 0.061(2) -0.0010(16) 0.0065(18) 0.0099(19)
C61 0.081(2) 0.0521(17) 0.077(2) 0.0115(16) 0.0120(17) 0.0077(15)
C62 0.115(3) 0.0478(18) 0.100(3) 0.0085(17) 0.026(2) 0.0115(18)
C63 0.095(2) 0.0609(18) 0.069(2) 0.0100(16) 0.0146(18) -0.0095(17)
C64 0.087(2) 0.080(2) 0.066(2) 0.0122(17) 0.0148(18) -0.0024(18)
C65 0.089(3) 0.061(2) 0.081(2) 0.0012(19) 0.008(2) -0.0248(19)
C66 0.108(3) 0.078(2) 0.098(3) 0.0063(19) -0.006(2) -0.026(2)
C69 0.095(3) 0.115(3) 0.072(2) -0.020(2) 0.003(2) -0.035(2)
C70 0.100(3) 0.122(3) 0.080(2) -0.037(2) 0.008(2) -0.028(2)
C71 0.123(3) 0.117(3) 0.069(2) -0.003(2) -0.037(2) 0.028(3)
C72 0.116(4) 0.182(5) 0.115(4) 0.039(3) -0.034(3) -0.027(3)
C73 0.108(3) 0.099(3) 0.0511(19) 0.0029(18) 0.0005(18) -0.009(2)
C74 0.136(3) 0.105(3) 0.076(2) 0.016(2) 0.018(2) -0.007(3)

loop_
_atom_type_symbol
_atom_type_description
_atom_type_scat_dispersion_real
_atom_type_scat_dispersion_imag
_atom_type_scat_source
C C 0.0181 0.0091
;
International Tables for Crystallography
(Vol. C, Tables 4.2.6.8 and 6.1.1.4)
;
H H 0.0000 0.0000
;
International Tables for Crystallography
(Vol. C, Table 6.1.1.4)
;
N N 0.0311 0.0180
;
International Tables for Crystallography
(Vol. C, Tables 4.2.6.8 and 6.1.1.4)
;

loop_
_geom_angle_atom_site_label_1
_geom_angle_atom_site_label_2
_geom_angle_atom_site_label_3
_geom_angle
C35 C36 C37 108.2(3)
C35 C36 C67A 120.7(7)
C37 C36 C67A 126.0(6)
C35 C36 C67 124.6(5)
C37 C36 C67 125.2(5)
C68 C67 C36 103.6(9)
C68 C67 H67A 111.0
C36 C67 H67A 111.0
C68 C67 H67B 111.0
C36 C67 H67B 111.0
H67A C67 H67B 109.0
C67 C68 H68A 109.5
C67 C68 H68B 109.5
H68A C68 H68B 109.5
C67 C68 H68C 109.5
H68A C68 H68C 109.5
H68B C68 H68C 109.5
C68A C67A C36 104.1(14)
C68A C67A H67C 110.9
C36 C67A H67C 110.9
C68A C67A H67D 110.9
C36 C67A H67D 110.9
H67C C67A H67D 109.0
C67A C68A H68D 109.5
C67A C68A H68E 109.5
H68D C68A H68E 109.5
C67A C68A H68F 109.5
H68D C68A H68F 109.5
H68E C68A H68F 109.5
C14 N1 C11 108.5(2)
C14 N1 C1 127.1(3)
C11 N1 C1 122.5(2)
C15 N2 C18 108.9(2)
C15 N2 C2 127.8(2)
C18 N2 C2 123.2(2)
C22 N3 C19 108.1(2)
C22 N3 C3 126.6(2)
C19 N3 C3 125.3(2)
C26 N4 C23 108.9(2)
C26 N4 C4 126.5(2)
C23 N4 C4 123.2(2)
C27 N5 C30 108.3(2)
C27 N5 C6 128.7(2)
C30 N5 C6 122.3(2)
C34 N6 C31 108.0(2)
C34 N6 C7 126.4(2)
C31 N6 C7 124.7(2)
C35 N7 C38 108.8(2)
C35 N7 C8 127.7(2)
C38 N7 C8 123.5(2)
C39 N8 C42 108.4(2)
C39 N8 C9 125.5(2)
C42 N8 C9 124.1(2)
C2 C1 N1 118.1(2)
C2 C1 C10 121.1(2)
N1 C1 C10 120.7(2)
C1 C2 N2 121.5(2)
C1 C2 C3 119.0(2)
N2 C2 C3 119.5(2)
C4 C3 C2 121.5(2)
C4 C3 N3 120.3(2)
C2 C3 N3 118.0(2)
C3 C4 N4 116.1(2)
C3 C4 C5 121.0(2)
N4 C4 C5 122.9(2)
C6 C5 C10 117.7(2)
C6 C5 C4 125.0(2)
C10 C5 C4 117.4(2)
C7 C6 N5 116.5(2)
C7 C6 C5 121.0(2)
N5 C6 C5 122.4(2)
C6 C7 C8 119.9(2)
C6 C7 N6 120.3(2)
C8 C7 N6 119.7(2)
C9 C8 C7 120.4(2)
C9 C8 N7 119.9(2)
C7 C8 N7 119.6(2)
C8 C9 N8 118.0(2)
C8 C9 C10 120.7(2)
N8 C9 C10 121.0(2)
C9 C10 C1 122.1(2)
C9 C10 C5 118.8(2)
C1 C10 C5 119.0(2)
C12 C11 N1 108.8(3)
C12 C11 H11 125.6
N1 C11 H11 125.6
C11 C12 C13 106.9(3)
C11 C12 C43 125.8(3)
C13 C12 C43 127.2(3)
C14 C13 C12 107.6(3)
C14 C13 C45 126.1(3)
C12 C13 C45 126.3(3)
N1 C14 C13 108.2(3)
N1 C14 H14 125.9
C13 C14 H14 125.9
N2 C15 C16 107.8(3)
N2 C15 H15 126.1
C16 C15 H15 126.1
C15 C16 C17 107.9(2)
C15 C16 C47 126.6(3)
C17 C16 C47 125.5(3)
C18 C17 C16 107.0(3)
C18 C17 C49 125.9(3)
C16 C17 C49 127.1(3)
C17 C18 N2 108.4(3)
C17 C18 H18 125.8
N2 C18 H18 125.8
C20 C19 N3 108.8(3)
C20 C19 H19 125.6
N3 C19 H19 125.6
C19 C20 C21 107.6(3)
C19 C20 C51 125.1(3)
C21 C20 C51 127.2(3)
C22 C21 C20 107.1(3)
C22 C21 C53 124.9(3)
C20 C21 C53 127.7(3)
C21 C22 N3 108.4(2)
C21 C22 H22 125.8
N3 C22 H22 125.8
C24 C23 N4 109.2(3)
C24 C23 H23 125.4
N4 C23 H23 125.4
C23 C24 C25 107.4(3)
C23 C24 C55 126.6(3)
C25 C24 C55 126.0(3)
C26 C25 C24 106.8(3)
C26 C25 C57 127.2(3)
C24 C25 C57 125.9(3)
N4 C26 C25 107.7(3)
N4 C26 H26 126.1
C25 C26 H26 126.1
C28 C27 N5 107.7(2)
C28 C27 H27 126.1
N5 C27 H27 126.1
C27 C28 C29 107.7(2)
C27 C28 C59 126.9(3)
C29 C28 C59 125.3(2)
C30 C29 C28 107.6(2)
C30 C29 C61 126.1(3)
C28 C29 C61 126.3(3)
C29 C30 N5 108.7(2)
C29 C30 H30 125.7
N5 C30 H30 125.7
C32 C31 N6 108.9(2)
C32 C31 H31 125.6
N6 C31 H31 125.6
C31 C32 C33 107.1(3)
C31 C32 C63 126.7(3)
C33 C32 C63 126.2(3)
C34 C33 C32 107.0(2)
C34 C33 C65 126.2(3)
C32 C33 C65 126.8(3)
C33 C34 N6 109.0(3)
C33 C34 H34 125.5
N6 C34 H34 125.5
N7 C35 C36 107.4(3)
N7 C35 H35 126.3
C36 C35 H35 126.3
C38 C37 C36 106.9(3)
C38 C37 C69 126.5(3)
C36 C37 C69 126.5(3)
C37 C38 N7 108.7(3)
C37 C38 H38 125.7
N7 C38 H38 125.7
C40 C39 N8 108.5(3)
C40 C39 H39 125.7
N8 C39 H39 125.7
C39 C40 C41 107.5(3)
C39 C40 C71 124.8(3)
C41 C40 C71 127.5(3)
C42 C41 C40 106.7(3)
C42 C41 C73 126.3(3)
C40 C41 C73 127.0(3)
C41 C42 N8 108.8(3)
C41 C42 H42 125.6
N8 C42 H42 125.6
C44 C43 C12 110.5(3)
C44 C43 H43A 109.6
C12 C43 H43A 109.6
C44 C43 H43B 109.6
C12 C43 H43B 109.6
H43A C43 H43B 108.1
C43 C44 H44A 109.5
C43 C44 H44B 109.5
H44A C44 H44B 109.5
C43 C44 H44C 109.5
H44A C44 H44C 109.5
H44B C44 H44C 109.5
C46 C45 C13 114.0(3)
C46 C45 H45A 108.8
C13 C45 H45A 108.8
C46 C45 H45B 108.8
C13 C45 H45B 108.8
H45A C45 H45B 107.7
C45 C46 H46A 109.5
C45 C46 H46B 109.5
H46A C46 H46B 109.5
C45 C46 H46C 109.5
H46A C46 H46C 109.5
H46B C46 H46C 109.5
C48 C47 C16 114.4(3)
C48 C47 H47A 108.7
C16 C47 H47A 108.7
C48 C47 H47B 108.7
C16 C47 H47B 108.7
H47A C47 H47B 107.6
C47 C48 H48A 109.5
C47 C48 H48B 109.5
H48A C48 H48B 109.5
C47 C48 H48C 109.5
H48A C48 H48C 109.5
H48B C48 H48C 109.5
C17 C49 C50 112.9(2)
C17 C49 H49A 109.0
C50 C49 H49A 109.0
C17 C49 H49B 109.0
C50 C49 H49B 109.0
H49A C49 H49B 107.8
C49 C50 H50A 109.5
C49 C50 H50B 109.5
H50A C50 H50B 109.5
C49 C50 H50C 109.5
H50A C50 H50C 109.5
H50B C50 H50C 109.5
C52 C51 C20 111.2(3)
C52 C51 H51A 109.4
C20 C51 H51A 109.4
C52 C51 H51B 109.4
C20 C51 H51B 109.4
H51A C51 H51B 108.0
C51 C52 H52A 109.5
C51 C52 H52B 109.5
H52A C52 H52B 109.5
C51 C52 H52C 109.5
H52A C52 H52C 109.5
H52B C52 H52C 109.5
C21 C53 C54 112.8(3)
C21 C53 H53A 109.0
C54 C53 H53A 109.0
C21 C53 H53B 109.0
C54 C53 H53B 109.0
H53A C53 H53B 107.8
C53 C54 H54A 109.5
C53 C54 H54B 109.5
H54A C54 H54B 109.5
C53 C54 H54C 109.5
H54A C54 H54C 109.5
H54B C54 H54C 109.5
C24 C55 C56 112.5(3)
C24 C55 H55A 109.1
C56 C55 H55A 109.1
C24 C55 H55B 109.1
C56 C55 H55B 109.1
H55A C55 H55B 107.8
C55 C56 H56A 109.5
C55 C56 H56B 109.5
H56A C56 H56B 109.5
C55 C56 H56C 109.5
H56A C56 H56C 109.5
H56B C56 H56C 109.5
C25 C57 C58 114.2(3)
C25 C57 H57A 108.7
C58 C57 H57A 108.7
C25 C57 H57B 108.7
C58 C57 H57B 108.7
H57A C57 H57B 107.6
C57 C58 H58A 109.5
C57 C58 H58B 109.5
H58A C58 H58B 109.5
C57 C58 H58C 109.5
H58A C58 H58C 109.5
H58B C58 H58C 109.5
C28 C59 C60 114.2(2)
C28 C59 H59A 108.7
C60 C59 H59A 108.7
C28 C59 H59B 108.7
C60 C59 H59B 108.7
H59A C59 H59B 107.6
C59 C60 H60A 109.5
C59 C60 H60B 109.5
H60A C60 H60B 109.5
C59 C60 H60C 109.5
H60A C60 H60C 109.5
H60B C60 H60C 109.5
C29 C61 C62 113.7(2)
C29 C61 H61A 108.8
C62 C61 H61A 108.8
C29 C61 H61B 108.8
C62 C61 H61B 108.8
H61A C61 H61B 107.7
C61 C62 H62A 109.5
C61 C62 H62B 109.5
H62A C62 H62B 109.5
C61 C62 H62C 109.5
H62A C62 H62C 109.5
H62B C62 H62C 109.5
C32 C63 C64 114.2(3)
C32 C63 H63A 108.7
C64 C63 H63A 108.7
C32 C63 H63B 108.7
C64 C63 H63B 108.7
H63A C63 H63B 107.6
C63 C64 H64A 109.5
C63 C64 H64B 109.5
H64A C64 H64B 109.5
C63 C64 H64C 109.5
H64A C64 H64C 109.5
H64B C64 H64C 109.5
C66 C65 C33 111.3(3)
C66 C65 H65A 114.7(16)
C33 C65 H65A 110.8(15)
C66 C65 H65B 117.9(16)
C33 C65 H65B 112.9(16)
H65A C65 H65B 87(2)
C65 C66 H66A 109.5
C65 C66 H66B 109.5
H66A C66 H66B 109.5
C65 C66 H66C 109.5
H66A C66 H66C 109.5
H66B C66 H66C 109.5
C37 C69 C70 114.0(3)
C37 C69 H69A 108.8
C70 C69 H69A 108.8
C37 C69 H69B 108.8
C70 C69 H69B 108.8
H69A C69 H69B 107.7
C69 C70 H70A 109.5
C69 C70 H70B 109.5
H70A C70 H70B 109.5
C69 C70 H70C 109.5
H70A C70 H70C 109.5
H70B C70 H70C 109.5
C72 C71 C40 112.5(3)
C72 C71 H71A 109.1
C40 C71 H71A 109.1
C72 C71 H71B 109.1
C40 C71 H71B 109.1
H71A C71 H71B 107.8
C71 C72 H72A 109.5
C71 C72 H72B 109.5
H72A C72 H72B 109.5
C71 C72 H72C 109.5
H72A C72 H72C 109.5
H72B C72 H72C 109.5
C74 C73 C41 114.0(3)
C74 C73 H73A 108.7
C41 C73 H73A 108.7
C74 C73 H73B 108.7
C41 C73 H73B 108.7
H73A C73 H73B 107.6
C73 C74 H74A 109.5
C73 C74 H74B 109.5
H74A C74 H74B 109.5
C73 C74 H74C 109.5
H74A C74 H74C 109.5
H74B C74 H74C 109.5

loop_
_geom_bond_atom_site_label_1
_geom_bond_atom_site_label_2
_geom_bond_distance
C36 C35 1.374(4)
C36 C37 1.421(4)
C36 C67A 1.557(16)
C36 C67 1.572(13)
C67 C68 1.540(18)
C67 H67A 0.9900
C67 H67B 0.9900
C68 H68A 0.9800
C68 H68B 0.9800
C68 H68C 0.9800
C67A C68A 1.52(3)
C67A H67C 0.9900
C67A H67D 0.9900
C68A H68D 0.9800
C68A H68E 0.9800
C68A H68F 0.9800
N1 C14 1.370(3)
N1 C11 1.386(3)
N1 C1 1.418(3)
N2 C15 1.369(3)
N2 C18 1.395(3)
N2 C2 1.412(3)
N3 C22 1.376(3)
N3 C19 1.381(3)
N3 C3 1.418(3)
N4 C26 1.371(3)
N4 C23 1.375(3)
N4 C4 1.425(3)
N5 C27 1.377(3)
N5 C30 1.392(3)
N5 C6 1.417(3)
N6 C34 1.379(3)
N6 C31 1.382(3)
N6 C7 1.418(3)
N7 C35 1.371(3)
N7 C38 1.389(3)
N7 C8 1.427(3)
N8 C39 1.374(3)
N8 C42 1.378(3)
N8 C9 1.420(3)
C1 C2 1.377(3)
C1 C10 1.434(3)
C2 C3 1.413(3)
C3 C4 1.371(3)
C4 C5 1.437(3)
C5 C6 1.435(3)
C5 C10 1.436(3)
C6 C7 1.385(3)
C7 C8 1.411(3)
C8 C9 1.373(3)
C9 C10 1.429(3)
C11 C12 1.357(4)
C11 H11 0.9500
C12 C13 1.426(4)
C12 C43 1.524(5)
C13 C14 1.370(4)
C13 C45 1.521(4)
C14 H14 0.9500
C15 C16 1.373(4)
C15 H15 0.9500
C16 C17 1.430(4)
C16 C47 1.500(4)
C17 C18 1.358(3)
C17 C49 1.507(4)
C18 H18 0.9500
C19 C20 1.354(4)
C19 H19 0.9500
C20 C21 1.420(4)
C20 C51 1.528(4)
C21 C22 1.372(4)
C21 C53 1.506(4)
C22 H22 0.9500
C23 C24 1.342(4)
C23 H23 0.9500
C24 C25 1.434(4)
C24 C55 1.512(4)
C25 C26 1.381(4)
C25 C57 1.496(4)
C26 H26 0.9500
C27 C28 1.376(3)
C27 H27 0.9500
C28 C29 1.419(4)
C28 C59 1.498(4)
C29 C30 1.348(3)
C29 C61 1.510(4)
C30 H30 0.9500
C31 C32 1.365(3)
C31 H31 0.9500
C32 C33 1.434(4)
C32 C63 1.505(4)
C33 C34 1.365(4)
C33 C65 1.504(4)
C34 H34 0.9500
C35 H35 0.9500
C37 C38 1.355(4)
C37 C69 1.500(4)
C38 H38 0.9500
C39 C40 1.358(4)
C39 H39 0.9500
C40 C41 1.433(4)
C40 C71 1.524(4)
C41 C42 1.361(4)
C41 C73 1.504(4)
C42 H42 0.9500
C43 C44 1.441(5)
C43 H43A 0.9900
C43 H43B 0.9900
C44 H44A 0.9800
C44 H44B 0.9800
C44 H44C 0.9800
C45 C46 1.473(5)
C45 H45A 0.9900
C45 H45B 0.9900
C46 H46A 0.9800
C46 H46B 0.9800
C46 H46C 0.9800
C47 C48 1.490(4)
C47 H47A 0.9900
C47 H47B 0.9900
C48 H48A 0.9800
C48 H48B 0.9800
C48 H48C 0.9800
C49 C50 1.514(4)
C49 H49A 0.9900
C49 H49B 0.9900
C50 H50A 0.9800
C50 H50B 0.9800
C50 H50C 0.9800
C51 C52 1.517(5)
C51 H51A 0.9900
C51 H51B 0.9900
C52 H52A 0.9800
C52 H52B 0.9800
C52 H52C 0.9800
C53 C54 1.514(5)
C53 H53A 0.9900
C53 H53B 0.9900
C54 H54A 0.9800
C54 H54B 0.9800
C54 H54C 0.9800
C55 C56 1.535(5)
C55 H55A 0.9900
C55 H55B 0.9900
C56 H56A 0.9800
C56 H56B 0.9800
C56 H56C 0.9800
C57 C58 1.507(5)
C57 H57A 0.9900
C57 H57B 0.9900
C58 H58A 0.9800
C58 H58B 0.9800
C58 H58C 0.9800
C59 C60 1.508(4)
C59 H59A 0.9900
C59 H59B 0.9900
C60 H60A 0.9800
C60 H60B 0.9800
C60 H60C 0.9800
C61 C62 1.514(4)
C61 H61A 0.9900
C61 H61B 0.9900
C62 H62A 0.9800
C62 H62B 0.9800
C62 H62C 0.9800
C63 C64 1.511(4)
C63 H63A 0.9900
C63 H63B 0.9900
C64 H64A 0.9800
C64 H64B 0.9800
C64 H64C 0.9800
C65 C66 1.499(5)
C65 H65A 1.14(3)
C65 H65B 1.04(3)
C66 H66A 0.9800
C66 H66B 0.9800
C66 H66C 0.9800
C69 C70 1.508(4)
C69 H69A 0.9900
C69 H69B 0.9900
C70 H70A 0.9800
C70 H70B 0.9800
C70 H70C 0.9800
C71 C72 1.502(5)
C71 H71A 0.9900
C71 H71B 0.9900
C72 H72A 0.9800
C72 H72B 0.9800
C72 H72C 0.9800
C73 C74 1.477(4)
C73 H73A 0.9900
C73 H73B 0.9900
C74 H74A 0.9800
C74 H74B 0.9800
C74 H74C 0.9800

loop_
_geom_torsion_atom_site_label_1
_geom_torsion_atom_site_label_2
_geom_torsion_atom_site_label_3
_geom_torsion_atom_site_label_4
_geom_torsion
C35 C36 C67 C68 -112.6(7)
C37 C36 C67 C68 85.3(8)
C35 C36 C67A C68A 120.1(9)
C37 C36 C67A C68A -87.9(12)
C14 N1 C1 C2 -57.4(4)
C11 N1 C1 C2 104.8(3)
C14 N1 C1 C10 127.0(3)
C11 N1 C1 C10 -70.8(3)
N1 C1 C2 N2 9.8(4)
C10 C1 C2 N2 -174.7(2)
N1 C1 C2 C3 -170.6(2)
C10 C1 C2 C3 5.0(4)
C15 N2 C2 C1 -60.0(4)
C18 N2 C2 C1 124.7(3)
C15 N2 C2 C3 120.4(3)
C18 N2 C2 C3 -54.9(3)
C1 C2 C3 C4 3.4(4)
N2 C2 C3 C4 -177.0(2)
C1 C2 C3 N3 178.7(2)
N2 C2 C3 N3 -1.7(4)
C22 N3 C3 C4 -60.4(3)
C19 N3 C3 C4 120.9(3)
C22 N3 C3 C2 124.3(3)
C19 N3 C3 C2 -54.4(3)
C2 C3 C4 N4 172.6(2)
N3 C3 C4 N4 -2.5(3)
C2 C3 C4 C5 -4.8(4)
N3 C3 C4 C5 -180.0(2)
C26 N4 C4 C3 106.2(3)
C23 N4 C4 C3 -58.6(3)
C26 N4 C4 C5 -76.4(3)
C23 N4 C4 C5 118.8(3)
C3 C4 C5 C6 178.8(2)
N4 C4 C5 C6 1.5(4)
C3 C4 C5 C10 -2.1(4)
N4 C4 C5 C10 -179.3(2)
C27 N5 C6 C7 111.7(3)
C30 N5 C6 C7 -57.3(3)
C27 N5 C6 C5 -72.9(3)
C30 N5 C6 C5 118.2(3)
C10 C5 C6 C7 -3.3(4)
C4 C5 C6 C7 175.8(2)
C10 C5 C6 N5 -178.6(2)
C4 C5 C6 N5 0.5(4)
N5 C6 C7 C8 168.0(2)
C5 C6 C7 C8 -7.6(4)
N5 C6 C7 N6 -8.0(4)
C5 C6 C7 N6 176.4(2)
C34 N6 C7 C6 120.6(3)
C31 N6 C7 C6 -47.8(4)
C34 N6 C7 C8 -55.4(4)
C31 N6 C7 C8 136.2(3)
C6 C7 C8 C9 9.9(4)
N6 C7 C8 C9 -174.1(2)
C6 C7 C8 N7 -166.9(2)
N6 C7 C8 N7 9.1(4)
C35 N7 C8 C9 117.8(3)
C38 N7 C8 C9 -64.9(3)
C35 N7 C8 C7 -65.3(4)
C38 N7 C8 C7 112.0(3)
C7 C8 C9 N8 -174.5(2)
N7 C8 C9 N8 2.4(4)
C7 C8 C9 C10 -1.1(4)
N7 C8 C9 C10 175.8(2)
C39 N8 C9 C8 -58.8(3)
C42 N8 C9 C8 103.4(3)
C39 N8 C9 C10 127.8(3)
C42 N8 C9 C10 -70.0(3)
C8 C9 C10 C1 172.8(2)
N8 C9 C10 C1 -13.9(4)
C8 C9 C10 C5 -9.9(4)
N8 C9 C10 C5 163.3(2)
C2 C1 C10 C9 165.5(2)
N1 C1 C10 C9 -19.1(4)
C2 C1 C10 C5 -11.7(4)
N1 C1 C10 C5 163.7(2)
C6 C5 C10 C9 11.9(3)
C4 C5 C10 C9 -167.3(2)
C6 C5 C10 C1 -170.8(2)
C4 C5 C10 C1 10.0(3)
C14 N1 C11 C12 -0.6(3)
C1 N1 C11 C12 -165.7(3)
N1 C11 C12 C13 -0.5(4)
N1 C11 C12 C43 -179.2(3)
C11 C12 C13 C14 1.5(4)
C43 C12 C13 C14 -179.9(3)
C11 C12 C13 C45 179.0(3)
C43 C12 C13 C45 -2.4(6)
C11 N1 C14 C13 1.5(3)
C1 N1 C14 C13 165.7(3)
C12 C13 C14 N1 -1.8(4)
C45 C13 C14 N1 -179.3(3)
C18 N2 C15 C16 0.4(3)
C2 N2 C15 C16 -175.4(2)
N2 C15 C16 C17 -0.1(3)
N2 C15 C16 C47 -178.0(3)
C15 C16 C17 C18 -0.2(3)
C47 C16 C17 C18 177.7(3)
C15 C16 C17 C49 178.3(3)
C47 C16 C17 C49 -3.7(5)
C16 C17 C18 N2 0.5(3)
C49 C17 C18 N2 -178.1(3)
C15 N2 C18 C17 -0.6(3)
C2 N2 C18 C17 175.5(2)
C22 N3 C19 C20 0.6(3)
C3 N3 C19 C20 179.5(2)
N3 C19 C20 C21 -1.3(3)
N3 C19 C20 C51 -177.2(3)
C19 C20 C21 C22 1.5(3)
C51 C20 C21 C22 177.2(3)
C19 C20 C21 C53 176.1(3)
C51 C20 C21 C53 -8.2(5)
C20 C21 C22 N3 -1.1(3)
C53 C21 C22 N3 -175.9(3)
C19 N3 C22 C21 0.3(3)
C3 N3 C22 C21 -178.5(2)
C26 N4 C23 C24 2.0(3)
C4 N4 C23 C24 169.0(2)
N4 C23 C24 C25 -1.6(3)
N4 C23 C24 C55 178.9(3)
C23 C24 C25 C26 0.7(3)
C55 C24 C25 C26 -179.9(3)
C23 C24 C25 C57 177.7(3)
C55 C24 C25 C57 -2.9(5)
C23 N4 C26 C25 -1.5(3)
C4 N4 C26 C25 -168.1(2)
C24 C25 C26 N4 0.5(3)
C57 C25 C26 N4 -176.4(3)
C30 N5 C27 C28 -2.0(3)
C6 N5 C27 C28 -172.2(2)
N5 C27 C28 C29 1.4(3)
N5 C27 C28 C59 -175.5(3)
C27 C28 C29 C30 -0.3(3)
C59 C28 C29 C30 176.6(3)
C27 C28 C29 C61 179.1(3)
C59 C28 C29 C61 -4.0(5)
C28 C29 C30 N5 -0.9(3)
C61 C29 C30 N5 179.7(3)
C27 N5 C30 C29 1.8(3)
C6 N5 C30 C29 172.8(2)
C34 N6 C31 C32 0.1(3)
C7 N6 C31 C32 170.3(2)
N6 C31 C32 C33 -0.1(3)
N6 C31 C32 C63 -179.7(3)
C31 C32 C33 C34 0.0(3)
C63 C32 C33 C34 179.6(3)
C31 C32 C33 C65 178.5(3)
C63 C32 C33 C65 -1.8(5)
C32 C33 C34 N6 0.1(3)
C65 C33 C34 N6 -178.4(3)
C31 N6 C34 C33 -0.2(3)
C7 N6 C34 C33 -170.1(3)
C38 N7 C35 C36 -0.7(4)
C8 N7 C35 C36 176.9(3)
C37 C36 C35 N7 0.3(4)
C67A C36 C35 N7 156.7(8)
C67 C36 C35 N7 -164.4(5)
C35 C36 C37 C38 0.2(4)
C67A C36 C37 C38 -154.7(9)
C67 C36 C37 C38 164.8(6)
C35 C36 C37 C69 177.0(4)
C67A C36 C37 C69 22.1(10)
C67 C36 C37 C69 -18.5(8)
C36 C37 C38 N7 -0.6(4)
C69 C37 C38 N7 -177.4(3)
C35 N7 C38 C37 0.8(3)
C8 N7 C38 C37 -176.9(2)
C42 N8 C39 C40 1.9(3)
C9 N8 C39 C40 166.5(2)
N8 C39 C40 C41 -1.7(3)
N8 C39 C40 C71 -177.8(3)
C39 C40 C41 C42 0.8(3)
C71 C40 C41 C42 176.9(3)
C39 C40 C41 C73 178.1(3)
C71 C40 C41 C73 -5.8(5)
C40 C41 C42 N8 0.3(3)
C73 C41 C42 N8 -177.0(3)
C39 N8 C42 C41 -1.3(3)
C9 N8 C42 C41 -166.2(2)
C11 C12 C43 C44 111.1(4)
C13 C12 C43 C44 -67.3(5)
C14 C13 C45 C46 19.1(6)
C12 C13 C45 C46 -158.0(4)
C15 C16 C47 C48 10.4(5)
C17 C16 C47 C48 -167.1(3)
C18 C17 C49 C50 4.8(4)
C16 C17 C49 C50 -173.5(3)
C19 C20 C51 C52 79.2(4)
C21 C20 C51 C52 -95.8(4)
C22 C21 C53 C54 85.2(4)
C20 C21 C53 C54 -88.5(4)
C23 C24 C55 C56 7.6(5)
C25 C24 C55 C56 -171.7(3)
C26 C25 C57 C58 0.0(5)
C24 C25 C57 C58 -176.4(3)
C27 C28 C59 C60 -11.5(4)
C29 C28 C59 C60 172.2(3)
C30 C29 C61 C62 -0.5(4)
C28 C29 C61 C62 -179.8(3)
C31 C32 C63 C64 28.5(5)
C33 C32 C63 C64 -151.1(3)
C34 C33 C65 C66 101.8(4)
C32 C33 C65 C66 -76.5(4)
C38 C37 C69 C70 0.0(5)
C36 C37 C69 C70 -176.1(4)
C39 C40 C71 C72 92.3(4)
C41 C40 C71 C72 -83.1(5)
C42 C41 C73 C74 85.8(4)
C40 C41 C73 C74 -91.0(4)
